data_1503054
loop_
_publ_author_name
'Li, Hongbo'
'Grasa, Gabriela A.'
'Colacot, Thomas J.'

_publ_section_title
;
 A highly efficient, practical, and general route for the synthesis of
 (R3P)2Pd(0): structural evidence on the reduction mechanism of Pd(II) to
 Pd(0).
;
_journal_issue 15
_journal_name_full 'Organic letters'
_journal_page_first 3332
_journal_page_last 3335
_journal_paper_doi 10.1021/ol101106z
_journal_volume 12
_journal_year 2010
_chemical_formula_sum 'C36 H67 Br P2 Pd'
_chemical_formula_weight 748.15
_chemical_name_systematic
;
 ?
;
_space_group_IT_number 14
_symmetry_cell_setting monoclinic
_symmetry_space_group_name_Hall '-P 2yn'
_symmetry_space_group_name_H-M 'P 1 21/n 1'
_atom_sites_solution_hydrogens geom
_atom_sites_solution_primary direct
_atom_sites_solution_secondary difmap
_audit_creation_method SHELXL-97
_cell_angle_alpha 90.00
_cell_angle_beta 106.336(9)
_cell_angle_gamma 90.00
_cell_formula_units_Z 4
_cell_length_a 13.092(8)
_cell_length_b 12.645(8)
_cell_length_c 23.224(16)
_cell_measurement_reflns_used 933
_cell_measurement_temperature 170(2)
_cell_measurement_theta_max 28.19
_cell_measurement_theta_min 2.29
_cell_volume 3689(4)
_computing_cell_refinement 'SAINT (Bruker, 2002)'
_computing_data_collection 'SMART (Bruker, 2002)'
_computing_data_reduction SAINT
_computing_molecular_graphics 'SHELXTL (Sheldrick, 2001)'
_computing_publication_material 'SHELXTL (Sheldrick, 2001)'
_computing_structure_refinement 'SHELXL-97 (Sheldrick, 1997)'
_computing_structure_solution 'SHELXS-97 (Sheldrick, 1990)'
_diffrn_ambient_temperature 170(2)
_diffrn_detector_area_resol_mean 836.6
_diffrn_measured_fraction_theta_full 0.997
_diffrn_measured_fraction_theta_max 0.990
_diffrn_measurement_device_type 'Bruker AXS APEX diffractometer'
_diffrn_measurement_method \w
_diffrn_radiation_monochromator graphite
_diffrn_radiation_source 'fine-focus sealed tube'
_diffrn_radiation_type MoK\a
_diffrn_radiation_wavelength 0.71073
_diffrn_reflns_av_R_equivalents 0.0275
_diffrn_reflns_av_sigmaI/netI 0.0330
_diffrn_reflns_limit_h_max 17
_diffrn_reflns_limit_h_min -17
_diffrn_reflns_limit_k_max 15
_diffrn_reflns_limit_k_min -16
_diffrn_reflns_limit_l_max 30
_diffrn_reflns_limit_l_min -30
_diffrn_reflns_number 24046
_diffrn_reflns_theta_full 25.00
_diffrn_reflns_theta_max 28.27
_diffrn_reflns_theta_min 1.83
_diffrn_standards_decay_% 1
_diffrn_standards_interval_count 0
_diffrn_standards_interval_time 0
_diffrn_standards_number 0
_exptl_absorpt_coefficient_mu 1.695
_exptl_absorpt_correction_T_max 0.5418
_exptl_absorpt_correction_T_min 0.4845
_exptl_absorpt_correction_type multi-scan
_exptl_absorpt_process_details 'SADABS (Sheldrick, 2003)'
_exptl_crystal_colour colourless
_exptl_crystal_density_diffrn 1.347
_exptl_crystal_density_method 'not measured'
_exptl_crystal_description block
_exptl_crystal_F_000 1576
_exptl_crystal_size_max 0.50
_exptl_crystal_size_mid 0.45
_exptl_crystal_size_min 0.41
_refine_diff_density_max 0.850
_refine_diff_density_min -0.563
_refine_diff_density_rms 0.067
_refine_ls_extinction_method none
_refine_ls_goodness_of_fit_ref 1.047
_refine_ls_hydrogen_treatment constr
_refine_ls_matrix_type full
_refine_ls_number_parameters 364
_refine_ls_number_reflns 9046
_refine_ls_number_restraints 0
_refine_ls_restrained_S_all 1.047
_refine_ls_R_factor_all 0.0345
_refine_ls_R_factor_gt 0.0274
_refine_ls_shift/su_max 0.001
_refine_ls_shift/su_mean 0.000
_refine_ls_structure_factor_coef Fsqd
_refine_ls_weighting_details 'calc w=1/[\s^2^(Fo^2^)+(0.0395P)^2^+0.2976P] where P=(Fo^2^+2Fc^2^)/3'
_refine_ls_weighting_scheme calc
_refine_ls_wR_factor_gt 0.0699
_refine_ls_wR_factor_ref 0.0727
_reflns_number_gt 7766
_reflns_number_total 9046
_reflns_threshold_expression >2sigma(I)
_cod_data_source_file ol101106z_si_001.cif
_cod_data_source_block jmca008a
_cod_depositor_comments
;
The following automatic conversions were performed:

'_symmetry_cell_setting' value 'Monoclinic' changed to 'monoclinic'
according to /home/saulius/struct/CIF-dictionaries/cif_core.dic
dictionary named 'cif_core.dic' version 2.4.2 from 2011-04-26.

Automatic conversion script
Id: cif_fix_values 1715 2011-07-08 13:25:40Z adriana 
;
_cod_original_cell_volume 3690(4)
_cod_original_sg_symbol_H-M P2(1)/n
_cod_database_code 1503054

loop_
_symmetry_equiv_pos_as_xyz
'x, y, z'
'-x+1/2, y+1/2, -z+1/2'
'-x, -y, -z'
'x-1/2, -y-1/2, z-1/2'

loop_
_atom_site_label
_atom_site_type_symbol
_atom_site_fract_x
_atom_site_fract_y
_atom_site_fract_z
_atom_site_U_iso_or_equiv
_atom_site_adp_type
_atom_site_occupancy
_atom_site_symmetry_multiplicity
_atom_site_calc_flag
_atom_site_refinement_flags
Pd Pd 0.467020(9) 0.204360(10) 0.153340(6) 0.01947(5) Uani 1 1 d .
H1 H 0.3960(15) 0.1027(15) 0.1576(8) 0.023 Uiso 1 1 d .
Br Br 0.587896(15) 0.359338(15) 0.150364(10) 0.03530(6) Uani 1 1 d .
P1 P 0.59608(3) 0.07683(3) 0.187153(19) 0.01914(9) Uani 1 1 d .
P2 P 0.30699(3) 0.29399(3) 0.12551(2) 0.01898(9) Uani 1 1 d .
C1 C 0.51705(16) -0.04055(15) 0.08065(8) 0.0313(4) Uani 1 1 d .
H1A H 0.4659 0.0187 0.0696 0.038 Uiso 1 1 calc R
H1B H 0.5786 -0.0244 0.0653 0.038 Uiso 1 1 calc R
C2 C 0.46383(18) -0.14245(17) 0.05189(9) 0.0379(5) Uani 1 1 d .
H2A H 0.3982 -0.1548 0.0641 0.045 Uiso 1 1 calc R
H2B H 0.4435 -0.1353 0.0077 0.045 Uiso 1 1 calc R
C3 C 0.53829(18) -0.23608(17) 0.07069(10) 0.0396(5) Uani 1 1 d .
H3A H 0.6008 -0.2267 0.0551 0.047 Uiso 1 1 calc R
H3B H 0.5010 -0.3016 0.0530 0.047 Uiso 1 1 calc R
C4 C 0.57572(16) -0.24710(15) 0.13862(10) 0.0344(5) Uani 1 1 d .
H4A H 0.6259 -0.3072 0.1496 0.041 Uiso 1 1 calc R
H4B H 0.5139 -0.2623 0.1539 0.041 Uiso 1 1 calc R
C5 C 0.63095(15) -0.14521(14) 0.16790(9) 0.0286(4) Uani 1 1 d .
H5A H 0.6519 -0.1526 0.2121 0.034 Uiso 1 1 calc R
H5B H 0.6961 -0.1329 0.1552 0.034 Uiso 1 1 calc R
C6 C 0.55494(13) -0.05117(13) 0.14907(8) 0.0222(4) Uani 1 1 d .
H6A H 0.4899 -0.0718 0.1608 0.027 Uiso 1 1 calc R
C7 C 0.73404(14) 0.12847(16) 0.11839(8) 0.0281(4) Uani 1 1 d .
H7A H 0.6720 0.1702 0.0953 0.034 Uiso 1 1 calc R
H7B H 0.7303 0.0577 0.0996 0.034 Uiso 1 1 calc R
C8 C 0.83695(16) 0.18378(19) 0.11646(10) 0.0376(5) Uani 1 1 d .
H8A H 0.8400 0.1876 0.0744 0.045 Uiso 1 1 calc R
H8B H 0.8372 0.2570 0.1317 0.045 Uiso 1 1 calc R
C9 C 0.93453(15) 0.1252(2) 0.15417(10) 0.0386(5) Uani 1 1 d .
H9A H 0.9392 0.0553 0.1359 0.046 Uiso 1 1 calc R
H9B H 0.9994 0.1657 0.1545 0.046 Uiso 1 1 calc R
C10 C 0.92933(14) 0.11020(18) 0.21814(9) 0.0338(5) Uani 1 1 d .
H10A H 0.9334 0.1801 0.2379 0.041 Uiso 1 1 calc R
H10B H 0.9913 0.0679 0.2407 0.041 Uiso 1 1 calc R
C11 C 0.82664(14) 0.05432(16) 0.22032(9) 0.0304(4) Uani 1 1 d .
H11A H 0.8241 0.0490 0.2624 0.036 Uiso 1 1 calc R
H11B H 0.8251 -0.0182 0.2040 0.036 Uiso 1 1 calc R
C12 C 0.72992(12) 0.11684(14) 0.18322(8) 0.0215(3) Uani 1 1 d .
H12A H 0.7402 0.1901 0.2001 0.026 Uiso 1 1 calc R
C13 C 0.63448(15) 0.15729(15) 0.30124(8) 0.0281(4) Uani 1 1 d .
H13A H 0.6970 0.1927 0.2938 0.034 Uiso 1 1 calc R
H13B H 0.5718 0.2036 0.2856 0.034 Uiso 1 1 calc R
C14 C 0.65375(17) 0.14198(17) 0.36891(9) 0.0352(5) Uani 1 1 d .
H14A H 0.7194 0.1000 0.3852 0.042 Uiso 1 1 calc R
H14B H 0.6639 0.2117 0.3891 0.042 Uiso 1 1 calc R
C15 C 0.56009(17) 0.08548(18) 0.38181(9) 0.0358(5) Uani 1 1 d .
H15A H 0.4956 0.1302 0.3686 0.043 Uiso 1 1 calc R
H15B H 0.5751 0.0735 0.4255 0.043 Uiso 1 1 calc R
C16 C 0.54019(16) -0.02001(18) 0.34910(9) 0.0347(5) Uani 1 1 d .
H16A H 0.4771 -0.0542 0.3566 0.042 Uiso 1 1 calc R
H16B H 0.6022 -0.0669 0.3652 0.042 Uiso 1 1 calc R
C17 C 0.52168(15) -0.00637(16) 0.28129(8) 0.0286(4) Uani 1 1 d .
H17A H 0.5126 -0.0767 0.2618 0.034 Uiso 1 1 calc R
H17B H 0.4555 0.0345 0.2644 0.034 Uiso 1 1 calc R
C18 C 0.61543(13) 0.05122(14) 0.26778(8) 0.0217(4) Uani 1 1 d .
H18A H 0.6806 0.0067 0.2829 0.026 Uiso 1 1 calc R
C19 C 0.24340(15) 0.22332(15) 0.22556(8) 0.0272(4) Uani 1 1 d .
H19A H 0.1895 0.1778 0.1982 0.033 Uiso 1 1 calc R
H19B H 0.3110 0.1832 0.2383 0.033 Uiso 1 1 calc R
C20 C 0.20652(17) 0.25050(17) 0.28076(9) 0.0339(4) Uani 1 1 d .
H20A H 0.1359 0.2850 0.2677 0.041 Uiso 1 1 calc R
H20B H 0.1990 0.1845 0.3021 0.041 Uiso 1 1 calc R
C21 C 0.28483(18) 0.32381(18) 0.32343(9) 0.0374(5) Uani 1 1 d .
H21A H 0.3532 0.2864 0.3402 0.045 Uiso 1 1 calc R
H21B H 0.2563 0.3437 0.3571 0.045 Uiso 1 1 calc R
C22 C 0.30384(17) 0.42347(16) 0.29074(9) 0.0333(4) Uani 1 1 d .
H22A H 0.2373 0.4653 0.2786 0.040 Uiso 1 1 calc R
H22B H 0.3589 0.4673 0.3184 0.040 Uiso 1 1 calc R
C23 C 0.33974(14) 0.39704(15) 0.23513(8) 0.0268(4) Uani 1 1 d .
H23A H 0.4103 0.3624 0.2477 0.032 Uiso 1 1 calc R
H23B H 0.3471 0.4633 0.2140 0.032 Uiso 1 1 calc R
C24 C 0.26006(13) 0.32352(14) 0.19195(8) 0.0219(4) Uani 1 1 d .
H24A H 0.1904 0.3613 0.1780 0.026 Uiso 1 1 calc R
C25 C 0.22514(14) 0.50602(14) 0.08843(8) 0.0260(4) Uani 1 1 d .
H25A H 0.1571 0.4809 0.0611 0.031 Uiso 1 1 calc R
H25B H 0.2156 0.5144 0.1290 0.031 Uiso 1 1 calc R
C26 C 0.25522(16) 0.61246(15) 0.06638(9) 0.0333(4) Uani 1 1 d .
H26A H 0.3199 0.6401 0.0957 0.040 Uiso 1 1 calc R
H26B H 0.1969 0.6637 0.0636 0.040 Uiso 1 1 calc R
C27 C 0.27594(18) 0.60211(16) 0.00485(9) 0.0377(5) Uani 1 1 d .
H27A H 0.2089 0.5828 -0.0256 0.045 Uiso 1 1 calc R
H27B H 0.3000 0.6711 -0.0068 0.045 Uiso 1 1 calc R
C28 C 0.35975(18) 0.51872(17) 0.00576(9) 0.0360(5) Uani 1 1 d .
H28A H 0.4292 0.5429 0.0320 0.043 Uiso 1 1 calc R
H28B H 0.3669 0.5098 -0.0353 0.043 Uiso 1 1 calc R
C29 C 0.33156(15) 0.41259(15) 0.02846(8) 0.0270(4) Uani 1 1 d .
H29A H 0.3900 0.3616 0.0308 0.032 Uiso 1 1 calc R
H29B H 0.2663 0.3843 -0.0001 0.032 Uiso 1 1 calc R
C30 C 0.31342(13) 0.42438(14) 0.09045(8) 0.0219(3) Uani 1 1 d .
H30A H 0.3801 0.4578 0.1159 0.026 Uiso 1 1 calc R
C31 C 0.09199(13) 0.26423(15) 0.04820(8) 0.0249(4) Uani 1 1 d .
H31A H 0.0661 0.2957 0.0805 0.030 Uiso 1 1 calc R
H31B H 0.0996 0.3217 0.0207 0.030 Uiso 1 1 calc R
C32 C 0.01104(14) 0.18259(16) 0.01351(9) 0.0293(4) Uani 1 1 d .
H32A H -0.0019 0.1294 0.0420 0.035 Uiso 1 1 calc R
H32B H -0.0573 0.2186 -0.0055 0.035 Uiso 1 1 calc R
C33 C 0.04916(15) 0.12689(17) -0.03453(9) 0.0318(4) Uani 1 1 d .
H33A H 0.0547 0.1787 -0.0655 0.038 Uiso 1 1 calc R
H33B H -0.0032 0.0722 -0.0541 0.038 Uiso 1 1 calc R
C34 C 0.15778(15) 0.07499(17) -0.00730(9) 0.0333(4) Uani 1 1 d .
H34A H 0.1505 0.0179 0.0204 0.040 Uiso 1 1 calc R
H34B H 0.1832 0.0429 -0.0397 0.040 Uiso 1 1 calc R
C35 C 0.23927(14) 0.15596(16) 0.02676(9) 0.0289(4) Uani 1 1 d .
H35A H 0.2516 0.2093 -0.0018 0.035 Uiso 1 1 calc R
H35B H 0.3077 0.1199 0.0454 0.035 Uiso 1 1 calc R
C36 C 0.20083(13) 0.21160(13) 0.07565(8) 0.0215(4) Uani 1 1 d .
H36A H 0.1871 0.1536 0.1018 0.026 Uiso 1 1 calc R

loop_
_atom_site_aniso_label
_atom_site_aniso_U_11
_atom_site_aniso_U_22
_atom_site_aniso_U_33
_atom_site_aniso_U_23
_atom_site_aniso_U_13
_atom_site_aniso_U_12
Pd 0.01729(7) 0.01884(7) 0.02105(8) 0.00046(5) 0.00340(5) 0.00105(4)
Br 0.02531(10) 0.02417(10) 0.05423(14) 0.00169(9) 0.00761(9) -0.00310(7)
P1 0.01753(19) 0.0200(2) 0.0187(2) -0.00003(17) 0.00306(16) 0.00102(16)
P2 0.0184(2) 0.0177(2) 0.0197(2) 0.00055(16) 0.00353(16) 0.00102(15)
C1 0.0399(10) 0.0270(10) 0.0218(10) -0.0018(8) -0.0001(8) -0.0036(8)
C2 0.0488(12) 0.0364(12) 0.0235(10) -0.0052(8) 0.0020(9) -0.0131(9)
C3 0.0457(12) 0.0329(11) 0.0426(13) -0.0158(10) 0.0164(10) -0.0118(9)
C4 0.0366(10) 0.0205(10) 0.0443(12) -0.0041(9) 0.0083(9) 0.0000(8)
C5 0.0287(9) 0.0213(9) 0.0321(10) -0.0029(8) 0.0024(8) 0.0027(7)
C6 0.0228(8) 0.0208(9) 0.0215(9) -0.0022(7) 0.0039(7) -0.0001(6)
C7 0.0209(8) 0.0401(11) 0.0243(9) -0.0010(8) 0.0080(7) 0.0006(7)
C8 0.0299(10) 0.0518(13) 0.0348(12) 0.0087(10) 0.0151(9) -0.0008(9)
C9 0.0207(9) 0.0560(14) 0.0405(12) -0.0014(10) 0.0109(8) -0.0017(9)
C10 0.0198(8) 0.0442(12) 0.0346(11) 0.0019(9) 0.0031(8) -0.0005(8)
C11 0.0211(8) 0.0359(11) 0.0314(10) 0.0065(8) 0.0030(7) 0.0029(7)
C12 0.0176(7) 0.0236(9) 0.0223(9) -0.0003(7) 0.0040(6) 0.0022(6)
C13 0.0328(9) 0.0286(10) 0.0229(9) -0.0034(8) 0.0077(7) -0.0041(8)
C14 0.0409(11) 0.0409(12) 0.0233(10) -0.0060(9) 0.0081(8) -0.0074(9)
C15 0.0396(11) 0.0454(13) 0.0252(10) 0.0005(9) 0.0138(8) 0.0031(9)
C16 0.0356(10) 0.0431(12) 0.0272(10) 0.0055(9) 0.0120(8) -0.0056(9)
C17 0.0299(9) 0.0317(10) 0.0240(9) 0.0011(8) 0.0071(7) -0.0073(8)
C18 0.0200(8) 0.0249(9) 0.0191(8) 0.0005(7) 0.0036(6) 0.0009(6)
C19 0.0328(9) 0.0233(9) 0.0262(10) 0.0011(7) 0.0097(8) -0.0024(7)
C20 0.0417(11) 0.0316(11) 0.0328(11) 0.0036(9) 0.0179(9) -0.0018(9)
C21 0.0510(13) 0.0390(12) 0.0245(10) 0.0003(9) 0.0143(9) 0.0012(10)
C22 0.0398(11) 0.0323(11) 0.0276(10) -0.0070(8) 0.0090(8) -0.0026(9)
C23 0.0290(9) 0.0255(9) 0.0250(9) -0.0035(7) 0.0060(7) -0.0031(7)
C24 0.0211(8) 0.0228(9) 0.0208(9) 0.0006(7) 0.0042(7) 0.0018(7)
C25 0.0282(9) 0.0202(9) 0.0290(10) 0.0019(7) 0.0068(7) 0.0038(7)
C26 0.0404(11) 0.0217(9) 0.0337(11) 0.0033(8) 0.0036(9) 0.0026(8)
C27 0.0507(12) 0.0276(10) 0.0299(11) 0.0091(9) 0.0030(9) -0.0042(9)
C28 0.0521(12) 0.0309(11) 0.0270(10) 0.0019(8) 0.0145(9) -0.0102(9)
C29 0.0348(10) 0.0249(9) 0.0220(9) -0.0004(7) 0.0089(7) -0.0037(8)
C30 0.0233(8) 0.0194(8) 0.0221(9) 0.0011(7) 0.0047(7) 0.0004(6)
C31 0.0202(8) 0.0263(9) 0.0264(9) -0.0034(7) 0.0033(7) 0.0009(7)
C32 0.0221(8) 0.0330(10) 0.0300(10) -0.0024(8) 0.0030(7) -0.0024(7)
C33 0.0308(10) 0.0363(11) 0.0268(10) -0.0068(8) 0.0055(8) -0.0095(8)
C34 0.0324(10) 0.0338(11) 0.0346(11) -0.0151(9) 0.0107(8) -0.0056(8)
C35 0.0241(9) 0.0314(10) 0.0328(11) -0.0094(8) 0.0106(8) -0.0026(7)
C36 0.0212(8) 0.0200(9) 0.0222(9) -0.0001(7) 0.0042(7) -0.0001(6)

loop_
_atom_type_symbol
_atom_type_description
_atom_type_scat_dispersion_real
_atom_type_scat_dispersion_imag
_atom_type_scat_source
C C 0.0033 0.0016 'International Tables Vol C Tables 4.2.6.8 and 6.1.1.4'
H H 0.0000 0.0000 'International Tables Vol C Tables 4.2.6.8 and 6.1.1.4'
P P 0.1023 0.0942 'International Tables Vol C Tables 4.2.6.8 and 6.1.1.4'
Br Br -0.2901 2.4595 'International Tables Vol C Tables 4.2.6.8 and 6.1.1.4'
Pd Pd -0.9988 1.0072 'International Tables Vol C Tables 4.2.6.8 and 6.1.1.4'

loop_
_geom_angle_atom_site_label_1
_geom_angle_atom_site_label_2
_geom_angle_atom_site_label_3
_geom_angle
P1 Pd P2 163.383(17)
P1 Pd Br 98.43(5)
P2 Pd Br 97.90(5)
C18 P1 C6 105.65(9)
C18 P1 C12 103.67(8)
C6 P1 C12 111.58(8)
C18 P1 Pd 110.25(6)
C6 P1 Pd 111.21(7)
C12 P1 Pd 113.89(7)
C30 P2 C24 104.69(9)
C30 P2 C36 110.11(9)
C24 P2 C36 105.48(9)
C30 P2 Pd 114.23(6)
C24 P2 Pd 110.69(6)
C36 P2 Pd 111.11(7)
C2 C1 C6 110.77(16)
C3 C2 C1 110.82(18)
C2 C3 C4 111.31(17)
C3 C4 C5 110.85(17)
C6 C5 C4 109.67(15)
C1 C6 C5 111.03(15)
C1 C6 P1 112.64(13)
C5 C6 P1 117.63(12)
C12 C7 C8 110.37(15)
C9 C8 C7 111.35(18)
C10 C9 C8 111.25(17)
C9 C10 C11 111.80(16)
C10 C11 C12 109.68(16)
C7 C12 C11 110.51(15)
C7 C12 P1 111.78(11)
C11 C12 P1 118.32(13)
C14 C13 C18 111.43(16)
C15 C14 C13 110.63(16)
C14 C15 C16 110.38(17)
C15 C16 C17 111.68(18)
C18 C17 C16 111.04(15)
C17 C18 C13 109.68(15)
C17 C18 P1 113.67(12)
C13 C18 P1 108.46(13)
C20 C19 C24 111.34(16)
C21 C20 C19 111.62(17)
C20 C21 C22 110.64(17)
C23 C22 C21 111.77(17)
C22 C23 C24 111.65(16)
C19 C24 C23 109.53(15)
C19 C24 P2 112.64(13)
C23 C24 P2 109.97(13)
C26 C25 C30 109.76(16)
C25 C26 C27 111.50(17)
C28 C27 C26 111.28(16)
C27 C28 C29 111.83(17)
C28 C29 C30 110.87(16)
C29 C30 C25 110.49(15)
C29 C30 P2 111.42(12)
C25 C30 P2 118.93(13)
C32 C31 C36 110.41(15)
C33 C32 C31 112.12(16)
C32 C33 C34 110.76(16)
C35 C34 C33 110.99(17)
C34 C35 C36 111.30(15)
C35 C36 C31 110.46(15)
C35 C36 P2 111.98(12)
C31 C36 P2 117.31(12)

loop_
_geom_bond_atom_site_label_1
_geom_bond_atom_site_label_2
_geom_bond_distance
Pd P1 2.3078(10)
Pd P2 2.3088(12)
Pd Br 2.5320(11)
P1 C18 1.846(2)
P1 C6 1.8505(19)
P1 C12 1.851(2)
P2 C30 1.851(2)
P2 C24 1.852(2)
P2 C36 1.8581(18)
C1 C2 1.526(3)
C1 C6 1.531(3)
C2 C3 1.518(3)
C3 C4 1.521(3)
C4 C5 1.539(3)
C5 C6 1.533(2)
C7 C12 1.529(3)
C7 C8 1.530(3)
C8 C9 1.523(3)
C9 C10 1.518(3)
C10 C11 1.532(3)
C11 C12 1.535(2)
C13 C14 1.532(3)
C13 C18 1.535(3)
C14 C15 1.520(3)
C15 C16 1.521(3)
C16 C17 1.534(3)
C17 C18 1.534(3)
C19 C20 1.531(3)
C19 C24 1.535(3)
C20 C21 1.524(3)
C21 C22 1.527(3)
C22 C23 1.530(3)
C23 C24 1.539(2)
C25 C26 1.530(3)
C25 C30 1.541(2)
C26 C27 1.533(3)
C27 C28 1.518(3)
C28 C29 1.525(3)
C29 C30 1.531(3)
C31 C32 1.535(3)
C31 C36 1.539(2)
C32 C33 1.518(3)
C33 C34 1.532(3)
C34 C35 1.529(3)
C35 C36 1.536(3)

loop_
_geom_torsion_atom_site_label_1
_geom_torsion_atom_site_label_2
_geom_torsion_atom_site_label_3
_geom_torsion_atom_site_label_4
_geom_torsion
P2 Pd P1 C18 -66.54(9)
Br Pd P1 C18 102.71(6)
P2 Pd P1 C6 50.31(10)
Br Pd P1 C6 -140.44(7)
P2 Pd P1 C12 177.42(7)
Br Pd P1 C12 -13.33(6)
P1 Pd P2 C30 -173.73(8)
Br Pd P2 C30 17.00(7)
P1 Pd P2 C24 68.41(9)
Br Pd P2 C24 -100.85(6)
P1 Pd P2 C36 -48.43(10)
Br Pd P2 C36 142.30(7)
C6 C1 C2 C3 -56.1(2)
C1 C2 C3 C4 56.6(2)
C2 C3 C4 C5 -57.2(2)
C3 C4 C5 C6 56.9(2)
C2 C1 C6 C5 56.8(2)
C2 C1 C6 P1 -168.84(14)
C4 C5 C6 C1 -56.8(2)
C4 C5 C6 P1 171.33(14)
C18 P1 C6 C1 170.22(13)
C12 P1 C6 C1 -77.76(15)
Pd P1 C6 C1 50.60(14)
C18 P1 C6 C5 -58.69(16)
C12 P1 C6 C5 53.33(17)
Pd P1 C6 C5 -178.31(13)
C12 C7 C8 C9 56.3(2)
C7 C8 C9 C10 -54.8(3)
C8 C9 C10 C11 55.2(3)
C9 C10 C11 C12 -56.6(2)
C8 C7 C12 C11 -58.1(2)
C8 C7 C12 P1 167.90(14)
C10 C11 C12 C7 57.9(2)
C10 C11 C12 P1 -171.48(14)
C18 P1 C12 C7 172.85(13)
C6 P1 C12 C7 59.60(15)
Pd P1 C12 C7 -67.32(14)
C18 P1 C12 C11 42.76(16)
C6 P1 C12 C11 -70.49(16)
Pd P1 C12 C11 162.59(12)
C18 C13 C14 C15 -57.8(2)
C13 C14 C15 C16 56.8(2)
C14 C15 C16 C17 -56.5(2)
C15 C16 C17 C18 56.3(2)
C16 C17 C18 C13 -55.4(2)
C16 C17 C18 P1 -177.03(14)
C14 C13 C18 C17 56.6(2)
C14 C13 C18 P1 -178.73(13)
C6 P1 C18 C17 -49.91(15)
C12 P1 C18 C17 -167.38(13)
Pd P1 C18 C17 70.34(14)
C6 P1 C18 C13 -172.18(12)
C12 P1 C18 C13 70.35(13)
Pd P1 C18 C13 -51.93(13)
C24 C19 C20 C21 -57.0(2)
C19 C20 C21 C22 55.3(2)
C20 C21 C22 C23 -54.7(2)
C21 C22 C23 C24 55.7(2)
C20 C19 C24 C23 56.3(2)
C20 C19 C24 P2 179.02(13)
C22 C23 C24 C19 -55.7(2)
C22 C23 C24 P2 179.98(13)
C30 P2 C24 C19 176.78(12)
C36 P2 C24 C19 60.58(14)
Pd P2 C24 C19 -59.68(13)
C30 P2 C24 C23 -60.74(14)
C36 P2 C24 C23 -176.94(12)
Pd P2 C24 C23 62.79(13)
C30 C25 C26 C27 56.7(2)
C25 C26 C27 C28 -55.1(2)
C26 C27 C28 C29 54.2(2)
C27 C28 C29 C30 -55.6(2)
C28 C29 C30 C25 57.3(2)
C28 C29 C30 P2 -168.14(13)
C26 C25 C30 C29 -57.78(19)
C26 C25 C30 P2 171.53(13)
C24 P2 C30 C29 -169.68(12)
C36 P2 C30 C29 -56.73(15)
Pd P2 C30 C29 69.09(13)
C24 P2 C30 C25 -39.41(15)
C36 P2 C30 C25 73.54(16)
Pd P2 C30 C25 -160.64(12)
C36 C31 C32 C33 -56.0(2)
C31 C32 C33 C34 55.9(2)
C32 C33 C34 C35 -55.7(2)
C33 C34 C35 C36 56.5(2)
C34 C35 C36 C31 -56.5(2)
C34 C35 C36 P2 170.75(14)
C32 C31 C36 C35 55.6(2)
C32 C31 C36 P2 -174.45(13)
C30 P2 C36 C35 82.69(15)
C24 P2 C36 C35 -164.87(13)
Pd P2 C36 C35 -44.88(14)
C30 P2 C36 C31 -46.57(16)
C24 P2 C36 C31 65.87(16)
Pd P2 C36 C31 -174.14(12)
